data_4023034
loop_
_publ_author_name
'Michael J\"ager'
'Lars Eriksson'
'Jonas Bergquist'
'Olof Johansson'

_publ_section_title
;
 Synthesis and Characterization of 2,6-Di(quinolin-8-yl)pyridines.
 New Ligands for Bistridentate Ru^II^ Complexes with Microsecond
 Luminescent Lifetimes
;
_journal_name_full 'Journal of Organic Chemistry'
_journal_page_first 10227
_journal_page_last 10230
_journal_paper_doi 10.1021/jo7015373
_journal_volume 72
_journal_year 2007
_chemical_formula_moiety 'C23 H15 N3'
_chemical_formula_sum 'C23 H15 N3'
_chemical_formula_weight 333.38
_chemical_name_common 2,6-di(quinolin-8-yl)pyridine
_chemical_name_systematic
; 
 ? 
;
_space_group_IT_number 144
_symmetry_cell_setting trigonal
_symmetry_space_group_name_Hall 'P 31'
_symmetry_space_group_name_H-M 'P 31'
_atom_sites_solution_hydrogens geom
_atom_sites_solution_primary direct
_atom_sites_solution_secondary difmap
_audit_creation_method 'Manual editing of the cif from SHELXL-97'
_cell_angle_alpha 90.00
_cell_angle_beta 90.00
_cell_angle_gamma 120.00
_cell_formula_units_Z 3
_cell_length_a 13.4160(7)
_cell_length_b 13.4160(7)
_cell_length_c 8.1117(5)
_cell_measurement_reflns_used 3999
_cell_measurement_temperature 293(2)
_cell_measurement_theta_max 27.8
_cell_measurement_theta_min 2.95
_cell_volume 1264.41(12)
_computing_cell_refinement 'Cell (Stoe, 1997)'
_computing_data_collection 'Expose (Stoe, 1997)'
_computing_data_reduction 'Integrate (Stoe, 1997)'
_computing_molecular_graphics 'Diamond (BergerHoff, 1996)'
_computing_publication_material 'PLATON (Spek, 2003)'
_computing_structure_refinement 'SHELXL-97 (Sheldrick, 1997)'
_computing_structure_solution 'SHELXS-97 (Sheldrick, 1990)'
_diffrn_ambient_temperature 293(2)
_diffrn_detector_area_resol_mean 6
_diffrn_measured_fraction_theta_full 0.987
_diffrn_measured_fraction_theta_max 0.987
_diffrn_measurement_device_type 'STOE IPDS'
_diffrn_measurement_method '\f scan'
_diffrn_radiation_monochromator graphite
_diffrn_radiation_source 'fine-focus sealed tube'
_diffrn_radiation_type MoK\a
_diffrn_radiation_wavelength 0.71073
_diffrn_reflns_av_R_equivalents 0.0875
_diffrn_reflns_av_sigmaI/netI 0.0447
_diffrn_reflns_limit_h_max 15
_diffrn_reflns_limit_h_min -14
_diffrn_reflns_limit_k_max 15
_diffrn_reflns_limit_k_min -15
_diffrn_reflns_limit_l_max 9
_diffrn_reflns_limit_l_min -9
_diffrn_reflns_number 8916
_diffrn_reflns_theta_full 25.02
_diffrn_reflns_theta_max 25.02
_diffrn_reflns_theta_min 3.94
_diffrn_standards_number 0
_exptl_absorpt_coefficient_mu 0.079
_exptl_absorpt_correction_type none
_exptl_crystal_colour colourless
_exptl_crystal_density_diffrn 1.313
_exptl_crystal_density_method 'not measured'
_exptl_crystal_description prism
_exptl_crystal_F_000 522
_exptl_crystal_size_max 0.30
_exptl_crystal_size_mid 0.15
_exptl_crystal_size_min 0.10
_refine_diff_density_max 0.108
_refine_diff_density_min -0.109
_refine_diff_density_rms 0.026
_refine_ls_abs_structure_details 'Flack H D (1983), Acta Cryst. A39, 876-881'
_refine_ls_abs_structure_Flack 1(3)
_refine_ls_extinction_coef 0.056(9)
_refine_ls_extinction_expression Fc^*^=kFc[1+0.001xFc^2^\l^3^/sin(2\q)]^-1/4^
_refine_ls_extinction_method SHELXL
_refine_ls_goodness_of_fit_ref 0.995
_refine_ls_hydrogen_treatment constr
_refine_ls_matrix_type full
_refine_ls_number_parameters 236
_refine_ls_number_reflns 1473
_refine_ls_number_restraints 1
_refine_ls_restrained_S_all 0.995
_refine_ls_R_factor_all 0.0413
_refine_ls_R_factor_gt 0.0320
_refine_ls_shift/su_max 0.000
_refine_ls_shift/su_mean 0.000
_refine_ls_structure_factor_coef Fsqd
_refine_ls_weighting_details 'calc w=1/[\s^2^(Fo^2^)+(0.0482P)^2^] where P=(Fo^2^+2Fc^2^)/3'
_refine_ls_weighting_scheme calc
_refine_ls_wR_factor_gt 0.0726
_refine_ls_wR_factor_ref 0.0763
_reflns_number_gt 1273
_reflns_number_total 1473
_reflns_threshold_expression I>2\s(I)
_cod_data_source_file jo7015373-File001.cif
_cod_data_source_block r_1
_cod_database_code 4023034

loop_
_symmetry_equiv_pos_as_xyz
'x, y, z'
'-y, x-y, z+1/3'
'-x+y, -x, z-1/3'

loop_
_atom_site_label
_atom_site_type_symbol
_atom_site_fract_x
_atom_site_fract_y
_atom_site_fract_z
_atom_site_U_iso_or_equiv
_atom_site_adp_type
_atom_site_occupancy
_atom_site_symmetry_multiplicity
_atom_site_calc_flag
_atom_site_refinement_flags
N1 N 0.20384(16) 0.26822(15) 0.2464(2) 0.0374(5) Uani 1 1 d .
C2 C 0.14157(19) 0.26266(18) 0.1139(3) 0.0358(5) Uani 1 1 d .
C3 C 0.0984(2) 0.1705(2) 0.0052(3) 0.0427(6) Uani 1 1 d .
H3 H 0.0547 0.1679 -0.0854 0.051 Uiso 1 1 calc R
C4 C 0.1217(2) 0.0835(2) 0.0341(3) 0.0466(7) Uani 1 1 d .
H4 H 0.0929 0.0205 -0.0366 0.056 Uiso 1 1 calc R
C5 C 0.1872(2) 0.0894(2) 0.1669(3) 0.0443(6) Uani 1 1 d .
H5 H 0.2047 0.0315 0.1863 0.053 Uiso 1 1 calc R
C6 C 0.22718(19) 0.18319(19) 0.2721(3) 0.0376(5) Uani 1 1 d .
C7 C 0.11953(19) 0.36079(19) 0.0927(3) 0.0390(5) Uani 1 1 d .
C8 C 0.0829(3) 0.3976(2) 0.2243(3) 0.0510(7) Uani 1 1 d .
H8 H 0.0703 0.3599 0.3249 0.061 Uiso 1 1 calc R
C9 C 0.0638(3) 0.4909(3) 0.2113(4) 0.0613(8) Uani 1 1 d .
H9 H 0.0377 0.5134 0.3024 0.074 Uiso 1 1 calc R
C10 C 0.0831(3) 0.5484(2) 0.0670(4) 0.0579(7) Uani 1 1 d .
H10 H 0.0700 0.6101 0.0597 0.069 Uiso 1 1 calc R
C11 C 0.1225(2) 0.5158(2) -0.0711(3) 0.0459(6) Uani 1 1 d .
C12 C 0.14028(19) 0.41996(19) -0.0603(3) 0.0390(5) Uani 1 1 d .
N13 N 0.17958(19) 0.38619(19) -0.1917(3) 0.0494(5) Uani 1 1 d .
C14 C 0.2009(3) 0.4454(3) -0.3280(3) 0.0604(8) Uani 1 1 d .
H14 H 0.2271 0.4220 -0.4178 0.073 Uiso 1 1 calc R
C15 C 0.1872(3) 0.5409(3) -0.3491(4) 0.0663(9) Uani 1 1 d .
H15 H 0.2050 0.5800 -0.4490 0.080 Uiso 1 1 calc R
C16 C 0.1478(3) 0.5750(2) -0.2214(4) 0.0605(8) Uani 1 1 d .
H16 H 0.1373 0.6381 -0.2329 0.073 Uiso 1 1 calc R
C17 C 0.29536(19) 0.19365(18) 0.4217(3) 0.0385(5) Uani 1 1 d .
C18 C 0.2666(2) 0.2220(2) 0.5696(3) 0.0485(6) Uani 1 1 d .
H18 H 0.2042 0.2341 0.5741 0.058 Uiso 1 1 calc R
C19 C 0.3288(3) 0.2334(3) 0.7146(3) 0.0573(7) Uani 1 1 d .
H19 H 0.3071 0.2530 0.8128 0.069 Uiso 1 1 calc R
C20 C 0.4201(2) 0.2161(2) 0.7123(4) 0.0569(7) Uani 1 1 d .
H20 H 0.4594 0.2213 0.8093 0.068 Uiso 1 1 calc R
C21 C 0.4551(2) 0.1902(2) 0.5626(3) 0.0472(6) Uani 1 1 d .
C22 C 0.3925(2) 0.1770(2) 0.4161(3) 0.0402(5) Uani 1 1 d .
N23 N 0.42455(19) 0.15291(19) 0.2686(3) 0.0512(6) Uani 1 1 d .
C24 C 0.5168(2) 0.1427(3) 0.2673(4) 0.0626(8) Uani 1 1 d .
H24 H 0.5393 0.1268 0.1669 0.075 Uiso 1 1 calc R
C25 C 0.5836(3) 0.1541(3) 0.4052(4) 0.0682(9) Uani 1 1 d .
H25 H 0.6482 0.1458 0.3959 0.082 Uiso 1 1 calc R
C26 C 0.5531(3) 0.1772(3) 0.5518(4) 0.0626(8) Uani 1 1 d .
H26 H 0.5961 0.1846 0.6455 0.075 Uiso 1 1 calc R

loop_
_atom_site_aniso_label
_atom_site_aniso_U_11
_atom_site_aniso_U_22
_atom_site_aniso_U_33
_atom_site_aniso_U_23
_atom_site_aniso_U_13
_atom_site_aniso_U_12
N1 0.0350(10) 0.0254(9) 0.0464(11) -0.0003(8) 0.0021(9) 0.0110(8)
C2 0.0321(11) 0.0303(11) 0.0391(12) 0.0020(9) 0.0057(10) 0.0112(10)
C3 0.0421(13) 0.0365(13) 0.0425(13) -0.0033(10) 0.0012(11) 0.0143(11)
C4 0.0458(14) 0.0331(13) 0.0543(15) -0.0141(11) 0.0021(12) 0.0146(11)
C5 0.0399(13) 0.0324(12) 0.0596(16) -0.0059(11) 0.0015(12) 0.0174(11)
C6 0.0285(12) 0.0281(11) 0.0504(13) 0.0015(10) 0.0070(10) 0.0097(9)
C7 0.0363(12) 0.0334(12) 0.0441(13) -0.0010(11) -0.0009(11) 0.0151(10)
C8 0.0667(18) 0.0490(15) 0.0422(14) -0.0007(12) 0.0014(13) 0.0325(14)
C9 0.080(2) 0.0631(18) 0.0558(17) -0.0105(15) 0.0025(15) 0.0474(16)
C10 0.077(2) 0.0513(17) 0.0626(17) -0.0094(14) -0.0104(15) 0.0455(16)
C11 0.0484(15) 0.0376(13) 0.0532(15) -0.0049(12) -0.0107(12) 0.0226(12)
C12 0.0343(12) 0.0343(12) 0.0453(13) -0.0024(10) -0.0018(10) 0.0150(10)
N13 0.0554(13) 0.0444(12) 0.0494(12) 0.0069(10) 0.0135(11) 0.0256(10)
C14 0.072(2) 0.0553(17) 0.0512(17) 0.0074(14) 0.0160(14) 0.0300(15)
C15 0.085(2) 0.0583(18) 0.0512(16) 0.0149(14) 0.0039(16) 0.0322(17)
C16 0.079(2) 0.0412(15) 0.0633(18) 0.0042(14) -0.0082(16) 0.0314(15)
C17 0.0341(12) 0.0233(11) 0.0518(14) 0.0031(10) 0.0053(11) 0.0095(9)
C18 0.0442(14) 0.0438(14) 0.0566(16) 0.0032(12) 0.0090(12) 0.0213(12)
C19 0.0605(17) 0.0623(18) 0.0440(15) -0.0008(13) 0.0087(13) 0.0268(15)
C20 0.0522(16) 0.0580(17) 0.0516(16) 0.0027(13) -0.0065(13) 0.0208(14)
C21 0.0394(14) 0.0363(13) 0.0590(16) 0.0062(11) -0.0003(12) 0.0138(11)
C22 0.0373(12) 0.0269(11) 0.0489(14) 0.0042(10) 0.0044(11) 0.0105(10)
N23 0.0413(12) 0.0505(13) 0.0604(14) -0.0062(11) 0.0039(10) 0.0220(10)
C24 0.0469(16) 0.0691(19) 0.0752(19) -0.0131(15) 0.0050(15) 0.0316(15)
C25 0.0503(17) 0.079(2) 0.086(2) -0.0048(18) -0.0010(17) 0.0406(16)
C26 0.0497(17) 0.0659(18) 0.0725(19) 0.0055(15) -0.0056(14) 0.0292(15)

loop_
_atom_type_symbol
_atom_type_description
_atom_type_scat_dispersion_real
_atom_type_scat_dispersion_imag
_atom_type_scat_source
C C 0.0033 0.0016 'International Tables Vol C Tables 4.2.6.8 and 6.1.1.4'
H H 0.0000 0.0000 'International Tables Vol C Tables 4.2.6.8 and 6.1.1.4'
N N 0.0061 0.0033 'International Tables Vol C Tables 4.2.6.8 and 6.1.1.4'

loop_
_geom_angle_atom_site_label_1
_geom_angle_atom_site_label_2
_geom_angle_atom_site_label_3
_geom_angle
C2 N1 C6 118.77(19)
N1 C2 C3 122.0(2)
N1 C2 C7 115.77(19)
C3 C2 C7 122.2(2)
C4 C3 C2 118.6(2)
C4 C3 H3 120.7
C2 C3 H3 120.7
C5 C4 C3 119.9(2)
C5 C4 H4 120.1
C3 C4 H4 120.0
C4 C5 C6 118.9(2)
C4 C5 H5 120.5
C6 C5 H5 120.5
N1 C6 C5 121.8(2)
N1 C6 C17 116.2(2)
C5 C6 C17 122.0(2)
C8 C7 C12 119.0(2)
C8 C7 C2 119.6(2)
C12 C7 C2 121.4(2)
C7 C8 C9 121.6(2)
C7 C8 H8 119.2
C9 C8 H8 119.2
C10 C9 C8 120.4(3)
C10 C9 H9 119.8
C8 C9 H9 119.8
C9 C10 C11 120.5(2)
C9 C10 H10 119.7
C11 C10 H10 119.7
C10 C11 C16 122.8(2)
C10 C11 C12 119.6(2)
C16 C11 C12 117.6(2)
N13 C12 C11 121.3(2)
N13 C12 C7 119.8(2)
C11 C12 C7 118.9(2)
C14 N13 C12 117.6(2)
N13 C14 C15 125.0(3)
N13 C14 H14 117.5
C15 C14 H14 117.5
C16 C15 C14 118.3(3)
C16 C15 H15 120.8
C14 C15 H15 120.8
C15 C16 C11 120.2(3)
C15 C16 H16 119.9
C11 C16 H16 119.9
C18 C17 C22 118.5(2)
C18 C17 C6 119.8(2)
C22 C17 C6 121.8(2)
C17 C18 C19 121.9(3)
C17 C18 H18 119.0
C19 C18 H18 119.0
C20 C19 C18 120.5(3)
C20 C19 H19 119.8
C18 C19 H19 119.8
C19 C20 C21 119.7(3)
C19 C20 H20 120.2
C21 C20 H20 120.2
C20 C21 C26 122.0(3)
C20 C21 C22 120.4(2)
C26 C21 C22 117.6(3)
N23 C22 C21 121.9(2)
N23 C22 C17 119.1(2)
C21 C22 C17 119.0(2)
C24 N23 C22 117.3(3)
N23 C24 C25 124.9(3)
N23 C24 H24 117.6
C25 C24 H24 117.6
C26 C25 C24 118.8(3)
C26 C25 H25 120.6
C24 C25 H25 120.6
C25 C26 C21 119.6(3)
C25 C26 H26 120.2
C21 C26 H26 120.2

loop_
_geom_bond_atom_site_label_1
_geom_bond_atom_site_label_2
_geom_bond_distance
N1 C2 1.341(3)
N1 C6 1.342(3)
C2 C3 1.388(3)
C2 C7 1.496(3)
C3 C4 1.371(4)
C3 H3 0.9300
C4 C5 1.368(4)
C4 H4 0.9300
C5 C6 1.387(3)
C5 H5 0.9300
C6 C17 1.483(3)
C7 C8 1.367(4)
C7 C12 1.424(3)
C8 C9 1.400(4)
C8 H8 0.9300
C9 C10 1.354(4)
C9 H9 0.9300
C10 C11 1.399(4)
C10 H10 0.9300
C11 C16 1.402(4)
C11 C12 1.423(3)
C12 N13 1.363(3)
N13 C14 1.307(3)
C14 C15 1.392(4)
C14 H14 0.9300
C15 C16 1.343(4)
C15 H15 0.9300
C16 H16 0.9300
C17 C18 1.371(4)
C17 C22 1.429(3)
C18 C19 1.404(4)
C18 H18 0.9300
C19 C20 1.357(4)
C19 H19 0.9300
C20 C21 1.407(4)
C20 H20 0.9300
C21 C26 1.413(4)
C21 C22 1.414(4)
C22 N23 1.363(3)
N23 C24 1.311(4)
C24 C25 1.393(4)
C24 H24 0.9300
C25 C26 1.344(4)
C25 H25 0.9300
C26 H26 0.9300

loop_
_geom_torsion_atom_site_label_1
_geom_torsion_atom_site_label_2
_geom_torsion_atom_site_label_3
_geom_torsion_atom_site_label_4
_geom_torsion
C6 N1 C2 C3 1.6(3)
C6 N1 C2 C7 -179.67(19)
N1 C2 C3 C4 -0.7(3)
C7 C2 C3 C4 -179.4(2)
C2 C3 C4 C5 -0.7(3)
C3 C4 C5 C6 1.2(3)
C2 N1 C6 C5 -1.0(3)
C2 N1 C6 C17 -179.38(19)
C4 C5 C6 N1 -0.4(3)
C4 C5 C6 C17 177.9(2)
N1 C2 C7 C8 -47.0(3)
C3 C2 C7 C8 131.8(3)
N1 C2 C7 C12 130.5(2)
C3 C2 C7 C12 -50.8(3)
C12 C7 C8 C9 0.9(4)
C2 C7 C8 C9 178.5(3)
C7 C8 C9 C10 -1.0(4)
C8 C9 C10 C11 -0.1(4)
C9 C10 C11 C16 -177.6(3)
C9 C10 C11 C12 1.2(4)
C10 C11 C12 N13 -179.4(2)
C16 C11 C12 N13 -0.6(4)
C10 C11 C12 C7 -1.2(3)
C16 C11 C12 C7 177.6(2)
C8 C7 C12 N13 178.4(2)
C2 C7 C12 N13 0.9(3)
C8 C7 C12 C11 0.2(3)
C2 C7 C12 C11 -177.3(2)
C11 C12 N13 C14 0.3(3)
C7 C12 N13 C14 -177.9(2)
C12 N13 C14 C15 0.5(4)
N13 C14 C15 C16 -0.9(5)
C14 C15 C16 C11 0.6(4)
C10 C11 C16 C15 178.9(3)
C12 C11 C16 C15 0.1(4)
N1 C6 C17 C18 46.4(3)
C5 C6 C17 C18 -132.0(2)
N1 C6 C17 C22 -132.4(2)
C5 C6 C17 C22 49.2(3)
C22 C17 C18 C19 -0.9(3)
C6 C17 C18 C19 -179.7(2)
C17 C18 C19 C20 -0.2(4)
C18 C19 C20 C21 2.1(4)
C19 C20 C21 C26 176.7(3)
C19 C20 C21 C22 -2.9(4)
C20 C21 C22 N23 179.4(2)
C26 C21 C22 N23 -0.2(3)
C20 C21 C22 C17 1.8(3)
C26 C21 C22 C17 -177.8(2)
C18 C17 C22 N23 -177.6(2)
C6 C17 C22 N23 1.2(3)
C18 C17 C22 C21 0.0(3)
C6 C17 C22 C21 178.9(2)
C21 C22 N23 C24 -0.2(3)
C17 C22 N23 C24 177.3(2)
C22 N23 C24 C25 0.4(4)
N23 C24 C25 C26 0.0(5)
C24 C25 C26 C21 -0.5(5)
C20 C21 C26 C25 -179.1(3)
C22 C21 C26 C25 0.6(4)

loop_
_cod_related_entry_id
_cod_related_entry_database
_cod_related_entry_code
1 ChemSpider 25946986
